data_2233479
loop_
_publ_author_name
'Fun, Hoong-Kun'
'Quah, Ching Kheng'
'Shetty, Shobhitha'
'Kalluraya, Balakrishna'

_publ_section_title
;
 Ethyl 2-[(2,4-difluorophenyl)hydrazinylidene]-3-oxobutanoate
;
_journal_coeditor_code HB6590
_journal_issue 2
_journal_name_full 'Acta Crystallographica Section E'
_journal_page_first o422
_journal_paper_doi 10.1107/S1600536812000803
_journal_volume 68
_journal_year 2012
_chemical_formula_iupac 'C12 H12 F2 N2 O3'
_chemical_formula_moiety 'C12 H12 F2 N2 O3'
_chemical_formula_sum 'C12 H12 F2 N2 O3'
_chemical_formula_weight 270.24
_chemical_name_systematic
;
Ethyl 2-[(2,4-difluorophenyl)hydrazinylidene]-3-oxobutanoate
;
_space_group_IT_number 29
_symmetry_cell_setting orthorhombic
_symmetry_space_group_name_Hall 'P 2c -2ac'
_symmetry_space_group_name_H-M 'P c a 21'
_atom_sites_solution_hydrogens geom
_atom_sites_solution_primary direct
_atom_sites_solution_secondary difmap
_audit_creation_method SHELXL-97
_cell_angle_alpha 90.00
_cell_angle_beta 90.00
_cell_angle_gamma 90.00
_cell_formula_units_Z 8
_cell_length_a 21.814(4)
_cell_length_b 9.0079(15)
_cell_length_c 13.188(2)
_cell_measurement_reflns_used 3499
_cell_measurement_temperature 296
_cell_measurement_theta_max 29.80
_cell_measurement_theta_min 2.26
_cell_volume 2591.4(8)
_computing_cell_refinement 'SAINT (Bruker, 2009)'
_computing_data_collection 'APEX2 (Bruker, 2009)'
_computing_data_reduction 'SAINT (Bruker, 2009)'
_computing_molecular_graphics 'SHELXTL (Sheldrick, 2008)'
_computing_publication_material 'SHELXTL (Sheldrick, 2008) and PLATON (Spek, 2009)'
_computing_structure_refinement 'SHELXTL (Sheldrick, 2008)'
_computing_structure_solution 'SHELXTL (Sheldrick, 2008)'
_diffrn_ambient_temperature 296
_diffrn_measured_fraction_theta_full 0.989
_diffrn_measured_fraction_theta_max 0.989
_diffrn_measurement_device_type 'Bruker SMART APEXII DUO CCD'
_diffrn_measurement_method '\f and \w scans'
_diffrn_radiation_monochromator graphite
_diffrn_radiation_source 'fine-focus sealed tube'
_diffrn_radiation_type MoK\a
_diffrn_radiation_wavelength 0.71073
_diffrn_reflns_av_R_equivalents 0.0583
_diffrn_reflns_av_sigmaI/netI 0.0562
_diffrn_reflns_limit_h_max 30
_diffrn_reflns_limit_h_min -25
_diffrn_reflns_limit_k_max 11
_diffrn_reflns_limit_k_min -12
_diffrn_reflns_limit_l_max 18
_diffrn_reflns_limit_l_min -18
_diffrn_reflns_number 14829
_diffrn_reflns_theta_full 29.88
_diffrn_reflns_theta_max 29.88
_diffrn_reflns_theta_min 1.87
_diffrn_standards_number 0
_exptl_absorpt_coefficient_mu 0.119
_exptl_absorpt_correction_T_max 0.9637
_exptl_absorpt_correction_T_min 0.9565
_exptl_absorpt_correction_type multi-scan
_exptl_absorpt_process_details '(<i>SADABS</i>; Bruker, 2009)'
_exptl_crystal_colour yellow
_exptl_crystal_density_diffrn 1.385
_exptl_crystal_density_method 'not measured'
_exptl_crystal_description block
_exptl_crystal_F_000 1120
_exptl_crystal_size_max 0.377
_exptl_crystal_size_mid 0.324
_exptl_crystal_size_min 0.313
_refine_diff_density_max 0.218
_refine_diff_density_min -0.236
_refine_ls_abs_structure_details 'Flack (1983), 3406 Friedel pairs'
_refine_ls_extinction_method none
_refine_ls_goodness_of_fit_ref 1.016
_refine_ls_hydrogen_treatment mixed
_refine_ls_matrix_type full
_refine_ls_number_parameters 356
_refine_ls_number_reflns 3855
_refine_ls_number_restraints 1
_refine_ls_restrained_S_all 1.016
_refine_ls_R_factor_all 0.1416
_refine_ls_R_factor_gt 0.0648
_refine_ls_shift/su_max 0.001
_refine_ls_shift/su_mean 0.001
_refine_ls_structure_factor_coef Fsqd
_refine_ls_weighting_details 'calc w=1/[\s^2^(Fo^2^)+(0.1013P)^2^+0.7683P] where P=(Fo^2^+2Fc^2^)/3'
_refine_ls_weighting_scheme calc
_refine_ls_wR_factor_gt 0.1660
_refine_ls_wR_factor_ref 0.2191
_reflns_number_gt 1903
_reflns_number_total 3855
_reflns_threshold_expression I>2\s(I)
_cod_data_source_file hb6590.cif
_cod_data_source_block I
_cod_database_code 2233479
_cod_database_fobs_code 2233479

loop_
_symmetry_equiv_pos_as_xyz
'x, y, z'
'-x, -y, z+1/2'
'-x+1/2, y, z+1/2'
'x+1/2, -y, z'

loop_
_atom_site_type_symbol
_atom_site_label
_atom_site_fract_x
_atom_site_fract_y
_atom_site_fract_z
_atom_site_U_iso_or_equiv
_atom_site_adp_type
_atom_site_calc_flag
_atom_site_refinement_flags
_atom_site_occupancy
_atom_site_symmetry_multiplicity
F F1A 0.02111(12) -0.0552(3) 0.4291(4) 0.0738(10) Uani d . 1 1
F F2A -0.01712(16) 0.4553(4) 0.4498(5) 0.1088(16) Uani d . 1 1
O O1A 0.31436(14) 0.0724(4) 0.4235(4) 0.0659(10) Uani d . 1 1
O O2A 0.16259(16) -0.2942(4) 0.4261(4) 0.0719(11) Uani d . 1 1
O O3A 0.34608(17) -0.1594(5) 0.4477(5) 0.0828(14) Uani d . 1 1
N N1A 0.14227(16) -0.0160(5) 0.4336(4) 0.0500(10) Uani d . 1 1
N N2A 0.20161(16) 0.0028(5) 0.4353(4) 0.0478(10) Uani d . 1 1
C C1A 0.1253(2) 0.2526(6) 0.4428(6) 0.0642(16) Uani d . 1 1
H H1AA 0.1673 0.2701 0.4442 0.077 Uiso calc R 1 1
C C2A 0.0849(3) 0.3703(6) 0.4469(6) 0.0700(15) Uani d . 1 1
H H2AA 0.0991 0.4675 0.4510 0.084 Uiso calc R 1 1
C C3A 0.0232(2) 0.3402(6) 0.4448(6) 0.0712(16) Uani d . 1 1
C C4A -0.0002(2) 0.2000(6) 0.4385(6) 0.0633(13) Uani d . 1 1
H H4AA -0.0423 0.1829 0.4365 0.076 Uiso calc R 1 1
C C5A 0.0411(2) 0.0857(6) 0.4353(5) 0.0512(11) Uani d . 1 1
C C6A 0.10348(19) 0.1081(6) 0.4367(4) 0.0469(11) Uani d . 1 1
C C7A 0.2391(2) -0.1124(5) 0.4330(5) 0.0483(11) Uani d . 1 1
C C8A 0.3050(2) -0.0713(6) 0.4356(5) 0.0529(13) Uani d . 1 1
C C9A 0.3782(2) 0.1211(7) 0.4260(6) 0.0685(16) Uani d . 1 1
H H9AA 0.4024 0.0646 0.3779 0.082 Uiso calc R 1 1
H H9AB 0.3952 0.1066 0.4932 0.082 Uiso calc R 1 1
C C11A 0.2181(2) -0.2672(6) 0.4285(5) 0.0606(13) Uani d . 1 1
C C12A 0.2620(3) -0.3935(6) 0.4238(10) 0.104(3) Uani d . 1 1
H H12A 0.2397 -0.4853 0.4220 0.156 Uiso calc R 1 1
H H12B 0.2880 -0.3917 0.4825 0.156 Uiso calc R 1 1
H H12C 0.2866 -0.3849 0.3638 0.156 Uiso calc R 1 1
C C10A 0.3790(4) 0.2822(9) 0.3988(8) 0.113(4) Uani d . 1 1
H H10A 0.4204 0.3180 0.3999 0.169 Uiso calc R 1 1
H H10B 0.3549 0.3369 0.4468 0.169 Uiso calc R 1 1
H H10C 0.3622 0.2951 0.3321 0.169 Uiso calc R 1 1
F F1B -0.12910(11) -0.0552(3) 0.1789(3) 0.0686(8) Uani d . 1 1
F F2B -0.16421(16) 0.4584(4) 0.1702(5) 0.1085(14) Uani d . 1 1
O O1B 0.16419(13) 0.0704(4) 0.1812(4) 0.0613(10) Uani d . 1 1
O O2B 0.01257(17) -0.2955(4) 0.1951(5) 0.0810(14) Uani d . 1 1
O O3B 0.19708(15) -0.1614(4) 0.1938(4) 0.0756(12) Uani d . 1 1
N N1B -0.00755(16) -0.0181(4) 0.1844(4) 0.0491(9) Uani d . 1 1
N N2B 0.05230(15) -0.0004(4) 0.1842(4) 0.0479(9) Uani d . 1 1
C C1B -0.0234(2) 0.2521(6) 0.1778(6) 0.0622(13) Uani d . 1 1
H H1BA 0.0187 0.2693 0.1788 0.075 Uiso calc R 1 1
C C2B -0.0629(2) 0.3694(6) 0.1749(7) 0.0731(16) Uani d . 1 1
H H2BA -0.0482 0.4663 0.1725 0.088 Uiso calc R 1 1
C C3B -0.1250(2) 0.3412(6) 0.1756(6) 0.0677(15) Uani d . 1 1
C C4B -0.1493(2) 0.2016(6) 0.1751(5) 0.0605(13) Uani d . 1 1
H H4BA -0.1914 0.1856 0.1721 0.073 Uiso calc R 1 1
C C5B -0.1080(2) 0.0857(5) 0.1793(5) 0.0489(11) Uani d . 1 1
C C6B -0.04523(19) 0.1069(5) 0.1792(5) 0.0445(10) Uani d . 1 1
C C7B 0.0894(2) -0.1147(5) 0.1874(4) 0.0465(10) Uani d . 1 1
C C8B 0.1558(2) -0.0748(6) 0.1879(5) 0.0486(11) Uani d . 1 1
C C9B 0.2268(2) 0.1242(6) 0.1836(7) 0.0652(14) Uani d . 1 1
H H9BA 0.2501 0.0813 0.1281 0.078 Uiso calc R 1 1
H H9BB 0.2463 0.0959 0.2469 0.078 Uiso calc R 1 1
C C11B 0.0684(2) -0.2708(6) 0.1888(5) 0.0584(12) Uani d . 1 1
C C12B 0.1127(3) -0.3974(6) 0.1820(8) 0.0829(18) Uani d . 1 1
H H12D 0.0909 -0.4895 0.1883 0.124 Uiso calc R 1 1
H H12E 0.1422 -0.3895 0.2357 0.124 Uiso calc R 1 1
H H12F 0.1333 -0.3944 0.1178 0.124 Uiso calc R 1 1
C C10B 0.2255(3) 0.2861(7) 0.1742(12) 0.121(3) Uani d . 1 1
H H10D 0.2661 0.3249 0.1833 0.182 Uiso calc R 1 1
H H10E 0.1988 0.3268 0.2249 0.182 Uiso calc R 1 1
H H10F 0.2107 0.3128 0.1081 0.182 Uiso calc R 1 1
H H1NB -0.0208(19) -0.115(5) 0.189(4) 0.045(12) Uiso d . 1 1
H H1NA 0.127(2) -0.104(6) 0.433(5) 0.056(15) Uiso d . 1 1

loop_
_atom_site_aniso_label
_atom_site_aniso_U_11
_atom_site_aniso_U_22
_atom_site_aniso_U_33
_atom_site_aniso_U_12
_atom_site_aniso_U_13
_atom_site_aniso_U_23
F1A 0.0420(15) 0.066(2) 0.114(3) -0.0146(13) -0.003(2) -0.001(2)
F2A 0.070(2) 0.079(3) 0.177(5) 0.0320(18) 0.000(3) -0.003(3)
O1A 0.0297(15) 0.057(2) 0.111(3) -0.0035(15) -0.002(2) 0.005(2)
O2A 0.052(2) 0.059(2) 0.104(3) -0.0139(17) 0.005(3) -0.002(3)
O3A 0.0406(18) 0.073(3) 0.134(4) 0.0115(18) -0.006(2) 0.008(3)
N1A 0.0301(16) 0.051(2) 0.069(3) -0.0065(17) -0.004(2) -0.001(2)
N2A 0.0309(18) 0.056(2) 0.056(2) -0.0023(17) -0.002(2) 0.001(2)
C1A 0.038(2) 0.059(4) 0.095(4) -0.007(2) 0.000(3) 0.005(4)
C2A 0.055(3) 0.058(3) 0.098(4) -0.002(2) 0.002(4) -0.002(4)
C3A 0.053(3) 0.066(4) 0.095(4) 0.019(3) 0.002(4) -0.003(4)
C4A 0.039(2) 0.075(4) 0.076(3) 0.004(2) 0.000(3) 0.004(4)
C5A 0.036(2) 0.059(3) 0.059(3) -0.004(2) -0.003(3) 0.003(3)
C6A 0.032(2) 0.054(3) 0.054(3) -0.0031(19) -0.002(3) 0.001(3)
C7A 0.036(2) 0.048(2) 0.061(3) -0.0008(19) 0.000(3) 0.000(3)
C8A 0.037(2) 0.061(3) 0.061(3) -0.001(2) -0.002(3) 0.003(3)
C9A 0.033(2) 0.076(4) 0.097(4) -0.010(2) -0.003(3) -0.006(4)
C11A 0.058(3) 0.051(3) 0.072(3) -0.002(2) 0.000(3) 0.003(3)
C12A 0.077(5) 0.049(3) 0.185(9) 0.007(3) 0.004(6) -0.008(6)
C10A 0.062(4) 0.084(5) 0.191(11) -0.021(4) 0.000(5) 0.006(6)
F1B 0.0406(15) 0.0605(17) 0.105(2) -0.0105(13) -0.004(2) 0.003(2)
F2B 0.073(2) 0.078(2) 0.175(4) 0.0353(17) 0.001(3) 0.003(3)
O1B 0.0300(15) 0.055(2) 0.099(3) -0.0035(13) -0.001(2) 0.003(2)
O2B 0.048(2) 0.057(2) 0.139(4) -0.0121(16) 0.006(3) 0.004(3)
O3B 0.0375(17) 0.065(2) 0.124(4) 0.0095(15) -0.001(2) 0.005(3)
N1B 0.0292(17) 0.046(2) 0.072(2) -0.0036(15) -0.003(2) 0.000(3)
N2B 0.0308(16) 0.058(2) 0.055(2) -0.0046(16) -0.001(2) 0.000(2)
C1B 0.042(3) 0.055(3) 0.089(4) -0.005(2) -0.002(3) -0.007(3)
C2B 0.051(3) 0.056(3) 0.112(5) 0.002(2) -0.005(4) -0.001(4)
C3B 0.052(3) 0.059(3) 0.093(4) 0.015(2) -0.002(4) -0.007(4)
C4B 0.041(2) 0.069(3) 0.072(3) 0.002(2) -0.004(3) 0.001(3)
C5B 0.039(2) 0.052(3) 0.056(3) -0.001(2) -0.006(3) -0.001(3)
C6B 0.033(2) 0.050(2) 0.051(2) -0.0036(17) -0.003(3) 0.001(3)
C7B 0.037(2) 0.048(2) 0.055(3) -0.0013(19) -0.001(3) 0.003(3)
C8B 0.036(2) 0.052(3) 0.058(3) 0.0005(19) -0.001(3) 0.006(3)
C9B 0.028(2) 0.075(3) 0.093(4) -0.009(2) -0.001(3) 0.000(4)
C11B 0.051(3) 0.055(3) 0.069(3) -0.005(2) -0.001(3) -0.002(3)
C12B 0.064(3) 0.049(3) 0.136(5) 0.001(3) -0.009(5) 0.002(5)
C10B 0.069(4) 0.063(4) 0.232(10) -0.026(3) -0.017(7) 0.000(7)

loop_
_atom_type_symbol
_atom_type_description
_atom_type_scat_dispersion_real
_atom_type_scat_dispersion_imag
_atom_type_scat_source
C C 0.0033 0.0000 'International Tables Vol C Tables 4.2.6.8 and 6.1.1.4'
H H 0.0000 0.0000 'International Tables Vol C Tables 4.2.6.8 and 6.1.1.4'
F F 0.0171 0.0000 'International Tables Vol C Tables 4.2.6.8 and 6.1.1.4'
N N 0.0061 0.0000 'International Tables Vol C Tables 4.2.6.8 and 6.1.1.4'
O O 0.0106 0.0000 'International Tables Vol C Tables 4.2.6.8 and 6.1.1.4'

loop_
_geom_angle_atom_site_label_1
_geom_angle_atom_site_label_2
_geom_angle_atom_site_label_3
_geom_angle
C8A O1A C9A 116.1(4)
N2A N1A C6A 119.6(4)
N2A N1A H1NA 120(3)
C6A N1A H1NA 121(3)
N1A N2A C7A 120.8(4)
C2A C1A C6A 120.3(5)
C2A C1A H1AA 119.9
C6A C1A H1AA 119.9
C3A C2A C1A 118.2(5)
C3A C2A H2AA 120.9
C1A C2A H2AA 120.9
F2A C3A C4A 117.7(5)
F2A C3A C2A 118.8(5)
C4A C3A C2A 123.5(5)
C3A C4A C5A 116.7(5)
C3A C4A H4AA 121.6
C5A C4A H4AA 121.6
F1A C5A C4A 119.8(4)
F1A C5A C6A 117.4(4)
C4A C5A C6A 122.8(5)
C5A C6A C1A 118.5(5)
C5A C6A N1A 118.7(4)
C1A C6A N1A 122.8(4)
N2A C7A C11A 123.6(4)
N2A C7A C8A 113.8(4)
C11A C7A C8A 122.6(4)
O3A C8A O1A 123.1(5)
O3A C8A C7A 123.9(5)
O1A C8A C7A 113.0(4)
O1A C9A C10A 107.3(5)
O1A C9A H9AA 110.3
C10A C9A H9AA 110.3
O1A C9A H9AB 110.3
C10A C9A H9AB 110.3
H9AA C9A H9AB 108.5
O2A C11A C7A 119.6(5)
O2A C11A C12A 118.6(5)
C7A C11A C12A 121.8(5)
C11A C12A H12A 109.5
C11A C12A H12B 109.5
H12A C12A H12B 109.5
C11A C12A H12C 109.5
H12A C12A H12C 109.5
H12B C12A H12C 109.5
C9A C10A H10A 109.5
C9A C10A H10B 109.5
H10A C10A H10B 109.5
C9A C10A H10C 109.5
H10A C10A H10C 109.5
H10B C10A H10C 109.5
C8B O1B C9B 117.3(3)
N2B N1B C6B 119.1(4)
N2B N1B H1NB 115(3)
C6B N1B H1NB 126(3)
C7B N2B N1B 121.2(4)
C2B C1B C6B 120.8(5)
C2B C1B H1BA 119.6
C6B C1B H1BA 119.6
C1B C2B C3B 118.5(5)
C1B C2B H2BA 120.7
C3B C2B H2BA 120.7
F2B C3B C4B 118.0(5)
F2B C3B C2B 118.3(5)
C4B C3B C2B 123.5(5)
C3B C4B C5B 116.3(4)
C3B C4B H4BA 121.9
C5B C4B H4BA 121.9
F1B C5B C4B 119.3(4)
F1B C5B C6B 117.9(4)
C4B C5B C6B 122.8(4)
C5B C6B C1B 118.0(4)
C5B C6B N1B 118.1(4)
C1B C6B N1B 123.8(4)
N2B C7B C11B 123.8(4)
N2B C7B C8B 114.2(4)
C11B C7B C8B 122.0(4)
O3B C8B O1B 123.0(4)
O3B C8B C7B 125.1(5)
O1B C8B C7B 111.9(4)
O1B C9B C10B 108.2(4)
O1B C9B H9BA 110.1
C10B C9B H9BA 110.1
O1B C9B H9BB 110.1
C10B C9B H9BB 110.1
H9BA C9B H9BB 108.4
O2B C11B C7B 118.4(5)
O2B C11B C12B 120.0(5)
C7B C11B C12B 121.6(4)
C11B C12B H12D 109.5
C11B C12B H12E 109.5
H12D C12B H12E 109.5
C11B C12B H12F 109.5
H12D C12B H12F 109.5
H12E C12B H12F 109.5
C9B C10B H10D 109.5
C9B C10B H10E 109.5
H10D C10B H10E 109.5
C9B C10B H10F 109.5
H10D C10B H10F 109.5
H10E C10B H10F 109.5

loop_
_geom_bond_atom_site_label_1
_geom_bond_atom_site_label_2
_geom_bond_distance
F1A C5A 1.345(6)
F2A C3A 1.362(6)
O1A C8A 1.320(7)
O1A C9A 1.460(6)
O2A C11A 1.236(6)
O3A C8A 1.208(6)
N1A N2A 1.306(5)
N1A C6A 1.403(6)
N1A H1NA 0.86(6)
N2A C7A 1.321(6)
C1A C2A 1.379(8)
C1A C6A 1.389(7)
C1A H1AA 0.9300
C2A C3A 1.373(8)
C2A H2AA 0.9300
C3A C4A 1.365(8)
C4A C5A 1.370(7)
C4A H4AA 0.9300
C5A C6A 1.375(6)
C7A C11A 1.469(7)
C7A C8A 1.485(7)
C9A C10A 1.495(10)
C9A H9AA 0.9700
C9A H9AB 0.9700
C11A C12A 1.488(8)
C12A H12A 0.9600
C12A H12B 0.9600
C12A H12C 0.9600
C10A H10A 0.9600
C10A H10B 0.9600
C10A H10C 0.9600
F1B C5B 1.350(5)
F2B C3B 1.360(6)
O1B C8B 1.324(6)
O1B C9B 1.450(5)
O2B C11B 1.241(6)
O3B C8B 1.194(6)
N1B N2B 1.315(5)
N1B C6B 1.396(6)
N1B H1NB 0.92(5)
N2B C7B 1.310(6)
C1B C2B 1.364(8)
C1B C6B 1.392(7)
C1B H1BA 0.9300
C2B C3B 1.379(7)
C2B H2BA 0.9300
C3B C4B 1.365(8)
C4B C5B 1.381(7)
C4B H4BA 0.9300
C5B C6B 1.383(6)
C7B C11B 1.479(7)
C7B C8B 1.492(6)
C9B C10B 1.464(8)
C9B H9BA 0.9700
C9B H9BB 0.9700
C11B C12B 1.497(7)
C12B H12D 0.9600
C12B H12E 0.9600
C12B H12F 0.9600
C10B H10D 0.9600
C10B H10E 0.9600
C10B H10F 0.9600

loop_
_geom_hbond_atom_site_label_D
_geom_hbond_atom_site_label_H
_geom_hbond_atom_site_label_A
_geom_hbond_site_symmetry_A
_geom_hbond_distance_DH
_geom_hbond_distance_HA
_geom_hbond_distance_DA
_geom_hbond_angle_DHA
_geom_hbond_publ_flag
N1B H1NB O2B . 0.92(4) 1.78(4) 2.541(5) 138(4) yes
N1A H1NA O2A . 0.86(5) 1.88(5) 2.547(6) 133(4) yes
C2A H2AA O2A 1_565 0.93 2.58 3.476(7) 163 yes
C4A H4AA O3A 4_455 0.93 2.45 3.375(6) 173 yes
C2B H2BA O2B 1_565 0.93 2.54 3.449(6) 166 yes
C4B H4BA O3B 4_455 0.93 2.46 3.380(6) 170 yes
C10A H10A F2A 4_565 0.96 2.54 3.343(9) 141 yes
C10B H10D F2B 4_565 0.96 2.48 3.330(7) 148 yes

loop_
_geom_torsion_atom_site_label_1
_geom_torsion_atom_site_label_2
_geom_torsion_atom_site_label_3
_geom_torsion_atom_site_label_4
_geom_torsion
C6A N1A N2A C7A 179.7(6)
C6A C1A C2A C3A 0.0(12)
C1A C2A C3A F2A 179.3(7)
C1A C2A C3A C4A -0.2(13)
F2A C3A C4A C5A -178.9(7)
C2A C3A C4A C5A 0.7(12)
C3A C4A C5A F1A -180.0(7)
C3A C4A C5A C6A -1.0(10)
F1A C5A C6A C1A 179.8(6)
C4A C5A C6A C1A 0.9(10)
F1A C5A C6A N1A -1.3(9)
C4A C5A C6A N1A 179.7(6)
C2A C1A C6A C5A -0.4(10)
C2A C1A C6A N1A -179.2(7)
N2A N1A C6A C5A -179.7(5)
N2A N1A C6A C1A -0.8(9)
N1A N2A C7A C11A -0.1(10)
N1A N2A C7A C8A -179.9(5)
C9A O1A C8A O3A -0.3(10)
C9A O1A C8A C7A 179.6(6)
N2A C7A C8A O3A 169.7(7)
C11A C7A C8A O3A -10.1(11)
N2A C7A C8A O1A -10.2(9)
C11A C7A C8A O1A 170.0(6)
C8A O1A C9A C10A 173.4(6)
N2A C7A C11A O2A 0.5(11)
C8A C7A C11A O2A -179.8(7)
N2A C7A C11A C12A 178.7(8)
C8A C7A C11A C12A -1.6(12)
C6B N1B N2B C7B -178.9(6)
C6B C1B C2B C3B 1.4(12)
C1B C2B C3B F2B -178.4(7)
C1B C2B C3B C4B -2.6(13)
F2B C3B C4B C5B 179.2(7)
C2B C3B C4B C5B 3.3(12)
C3B C4B C5B F1B -179.9(6)
C3B C4B C5B C6B -3.0(11)
F1B C5B C6B C1B 178.9(6)
C4B C5B C6B C1B 1.9(10)
F1B C5B C6B N1B -3.5(9)
C4B C5B C6B N1B 179.5(6)
C2B C1B C6B C5B -1.1(11)
C2B C1B C6B N1B -178.5(7)
N2B N1B C6B C5B 179.8(6)
N2B N1B C6B C1B -2.7(10)
N1B N2B C7B C11B 1.7(9)
N1B N2B C7B C8B -179.3(5)
C9B O1B C8B O3B -1.4(9)
C9B O1B C8B C7B 178.4(6)
N2B C7B C8B O3B 177.5(6)
C11B C7B C8B O3B -3.4(10)
N2B C7B C8B O1B -2.3(8)
C11B C7B C8B O1B 176.8(5)
C8B O1B C9B C10B 179.4(8)
N2B C7B C11B O2B -5.7(10)
C8B C7B C11B O2B 175.2(6)
N2B C7B C11B C12B 173.8(7)
C8B C7B C11B C12B -5.2(11)

loop_
_cod_related_entry_id
_cod_related_entry_database
_cod_related_entry_code
1 ChemSpider 4652647
